data_7054962
loop_
_publ_author_name
'Yin, Wen-Yu'
'Huang, Zuo-Long'
'Tang, Xiao-Yan'
'Wang, Jun'
'Cheng, Hong-Jian'
'Ma, Yun-Sheng'
'Yuan, Rong-Xin'
'Liu, Dong'

_publ_section_title
;
 Structural diversification and photocatalytic properties of zinc(ii)
 polymers modified by auxiliary N-containing ligands
;
_journal_issue 9
_journal_name_full 'New J. Chem.'
_journal_page_first 7130
_journal_paper_doi 10.1039/C5NJ01005E
_journal_volume 39
_journal_year 2015
_chemical_formula_moiety '2(C16 H10 N2 O4 S Zn), 2(H O0.50)'
_chemical_formula_sum 'C32 H22 N4 O9 S2 Zn2'
_chemical_formula_weight 801.44
_space_group_crystal_system monoclinic
_space_group_IT_number 14
_space_group_name_Hall '-P 2ybc'
_space_group_name_H-M_alt 'P 1 21/c 1'
_symmetry_space_group_name_Hall '-P 2ybc'
_symmetry_space_group_name_H-M 'P 1 21/c 1'
_atom_sites_solution_hydrogens mixed
_audit_creation_method SHELXL-2014/7
_audit_update_record
;
2015-06-27 deposited with the CCDC.
2015-07-01 downloaded from the CCDC.
;
_cell_angle_alpha 90
_cell_angle_beta 98.60(3)
_cell_angle_gamma 90
_cell_formula_units_Z 2
_cell_length_a 10.304(2)
_cell_length_b 12.582(3)
_cell_length_c 17.040(3)
_cell_measurement_reflns_used 47567
_cell_measurement_temperature 291(2)
_cell_measurement_theta_max 27.480
_cell_measurement_theta_min 3.0986
_cell_volume 2184.3(8)
_computing_cell_refinement 'SAINT (Bruker, 2001)'
_computing_data_collection 'SMART (Bruker, 2001)'
_computing_data_reduction 'SAINT (Bruker, 2001)'
_computing_molecular_graphics 'DIAMOND (Brandenburg, 2012)'
_computing_publication_material 'SHELXL-2014/7 (Sheldrick, 2014)'
_computing_structure_refinement 'SHELXL-2014/7 (Sheldrick, 2014)'
_computing_structure_solution 'SHELXL-2014/7 (Sheldrick, 2014)'
_diffrn_ambient_temperature 291(2)
_diffrn_measured_fraction_theta_full 0.996
_diffrn_measured_fraction_theta_max 0.996
_diffrn_measurement_device_type 'Bruker CCD area-detector'
_diffrn_measurement_method '1265 images,\f=0, 90, 180 degree, and \D\w=0.3 degree, \c= 54.74 degree'
_diffrn_radiation_type MoK\a
_diffrn_radiation_wavelength 0.71073
_diffrn_reflns_av_R_equivalents 0.0370
_diffrn_reflns_av_unetI/netI 0.0311
_diffrn_reflns_laue_measured_fraction_full 0.996
_diffrn_reflns_laue_measured_fraction_max 0.996
_diffrn_reflns_limit_h_max 13
_diffrn_reflns_limit_h_min -13
_diffrn_reflns_limit_k_max 16
_diffrn_reflns_limit_k_min -16
_diffrn_reflns_limit_l_max 22
_diffrn_reflns_limit_l_min -22
_diffrn_reflns_number 21095
_diffrn_reflns_point_group_measured_fraction_full 0.996
_diffrn_reflns_point_group_measured_fraction_max 0.996
_diffrn_reflns_theta_full 25.242
_diffrn_reflns_theta_max 27.480
_diffrn_reflns_theta_min 3.238
_diffrn_source 'fine-focus sealed tube'
_exptl_absorpt_coefficient_mu 1.239
_exptl_absorpt_correction_T_max 0.819
_exptl_absorpt_correction_T_min 0.765
_exptl_absorpt_correction_type multi-scan
_exptl_absorpt_process_details 'Sadabs, (Sheldrick 2001)'
_exptl_crystal_colour colorless
_exptl_crystal_density_diffrn 1.218
_exptl_crystal_density_method 'not measured'
_exptl_crystal_description block
_exptl_crystal_F_000 812
_exptl_crystal_size_max 0.220
_exptl_crystal_size_mid 0.200
_exptl_crystal_size_min 0.160
_refine_diff_density_max 0.704
_refine_diff_density_min -0.692
_refine_diff_density_rms 0.094
_refine_ls_extinction_method none
_refine_ls_goodness_of_fit_ref 1.085
_refine_ls_hydrogen_treatment constr
_refine_ls_matrix_type full
_refine_ls_number_parameters 235
_refine_ls_number_reflns 4992
_refine_ls_number_restraints 0
_refine_ls_restrained_S_all 1.085
_refine_ls_R_factor_all 0.0571
_refine_ls_R_factor_gt 0.0482
_refine_ls_shift/su_max 0.001
_refine_ls_shift/su_mean 0.000
_refine_ls_structure_factor_coef Fsqd
_refine_ls_weighting_details 'w=1/[\s^2^(Fo^2^)+(0.0964P)^2^+1.1004P] where P=(Fo^2^+2Fc^2^)/3'
_refine_ls_weighting_scheme calc
_refine_ls_wR_factor_gt 0.1533
_refine_ls_wR_factor_ref 0.1602
_reflns_Friedel_coverage 0.000
_reflns_number_gt 4119
_reflns_number_total 4992
_reflns_threshold_expression 'I > 2\s(I)'
_cod_data_source_file c5nj01005e2.cif
_cod_data_source_block 1047257
_cod_depositor_comments 'Adding full bibliography for 7054962--7054965.cif.'
_cod_database_code 7054962
_shelx_shelxl_version_number 2014/7
_shelx_space_group_comment
;
The symmetry employed for this shelxl refinement is uniquely defined
by the following loop, which should always be used as a source of
symmetry information in preference to the above space-group names.
They are only intended as comments.
;
_shelx_estimated_absorpt_t_min 0.772
_shelx_estimated_absorpt_t_max 0.826

loop_
_space_group_symop_operation_xyz
'x, y, z'
'-x, y+1/2, -z+1/2'
'-x, -y, -z'
'x, -y-1/2, z-1/2'

loop_
_atom_site_label
_atom_site_type_symbol
_atom_site_fract_x
_atom_site_fract_y
_atom_site_fract_z
_atom_site_U_iso_or_equiv
_atom_site_adp_type
_atom_site_occupancy
_atom_site_site_symmetry_order
_atom_site_calc_flag
_atom_site_refinement_flags_posn
_atom_site_refinement_flags_adp
_atom_site_refinement_flags_occupancy
_atom_site_disorder_assembly
_atom_site_disorder_group
Zn1 Zn 0.88337(3) 0.87255(3) 0.47348(2) 0.03569(15) Uani 1 1 d . . . . .
O1 O 0.8718(2) 0.49454(18) 0.91243(12) 0.0449(5) Uani 1 1 d . . . . .
O2 O 1.0527(2) 0.3967(2) 0.91231(12) 0.0475(5) Uani 1 1 d . . . . .
O3 O 1.1423(3) 0.2238(3) 0.66577(18) 0.0812(10) Uani 1 1 d . . . . .
O4 O 0.9901(2) 0.23060(19) 0.55948(13) 0.0503(6) Uani 1 1 d . . . . .
N1 N 0.7011(2) 0.8215(2) 0.48271(16) 0.0416(6) Uani 1 1 d . . . . .
N2 N 0.5408(3) 0.7214(2) 0.5169(2) 0.0557(8) Uani 1 1 d . . . . .
H2A H 0.5024 0.6704 0.5379 0.067 Uiso 1 1 calc R U . . .
S1 S 0.79362(10) 0.65431(9) 0.57199(8) 0.0724(4) Uani 1 1 d . . . . .
C1 C 0.6719(3) 0.7356(3) 0.5214(2) 0.0464(7) Uani 1 1 d . . . . .
C2 C 0.5804(3) 0.8658(2) 0.4505(2) 0.0448(7) Uani 1 1 d . . . . .
C3 C 0.5516(4) 0.9576(3) 0.4052(2) 0.0581(9) Uani 1 1 d . . . . .
H3A H 0.6172 1.0003 0.3900 0.070 Uiso 1 1 calc R U . . .
C4 C 0.4182(4) 0.9817(4) 0.3840(3) 0.0735(12) Uani 1 1 d . . . . .
H4A H 0.3951 1.0421 0.3536 0.088 Uiso 1 1 calc R U . . .
C5 C 0.3201(4) 0.9195(4) 0.4063(3) 0.0756(13) Uani 1 1 d . . . . .
H5A H 0.2331 0.9394 0.3910 0.091 Uiso 1 1 calc R U . . .
C6 C 0.3475(4) 0.8294(4) 0.4503(3) 0.0687(11) Uani 1 1 d . . . . .
H6A H 0.2812 0.7870 0.4650 0.082 Uiso 1 1 calc R U . . .
C7 C 0.4800(3) 0.8041(3) 0.4722(2) 0.0521(8) Uani 1 1 d . . . . .
C8 C 0.7003(3) 0.5517(2) 0.61385(18) 0.0431(7) Uani 1 1 d . . . . .
H8A H 0.6417 0.5833 0.6469 0.052 Uiso 1 1 calc R U . . .
H8B H 0.6483 0.5114 0.5719 0.052 Uiso 1 1 calc R U . . .
C9 C 0.7986(3) 0.4807(2) 0.66267(17) 0.0388(6) Uani 1 1 d . . . . .
C10 C 0.8261(3) 0.4922(2) 0.74457(17) 0.0380(6) Uani 1 1 d . . . . .
H10A H 0.7811 0.5428 0.7698 0.046 Uiso 1 1 calc R U . . .
C11 C 0.9206(3) 0.4287(2) 0.78939(16) 0.0372(6) Uani 1 1 d . . . . .
C12 C 0.9898(3) 0.3543(2) 0.75138(18) 0.0418(7) Uani 1 1 d . . . . .
H12A H 1.0553 0.3138 0.7808 0.050 Uiso 1 1 calc R U . . .
C13 C 0.9615(3) 0.3403(2) 0.66941(18) 0.0420(7) Uani 1 1 d . . . . .
C14 C 0.8656(3) 0.4031(2) 0.62562(17) 0.0405(6) Uani 1 1 d . . . . .
H14A H 0.8458 0.3934 0.5710 0.049 Uiso 1 1 calc R U . . .
C15 C 1.0371(4) 0.2589(3) 0.62978(19) 0.0489(8) Uani 1 1 d . . . . .
C16 C 0.9505(3) 0.4419(2) 0.87835(16) 0.0366(6) Uani 1 1 d . . . . .
O5 O 0.3522(11) 0.2798(10) 0.7800(6) 0.069(3) Uani 0.25 1 d . . P A 1
H1W H 0.3379 0.3263 0.7436 0.104 Uiso 0.25 1 d R U P A 1
H2W H 0.3739 0.2232 0.7580 0.104 Uiso 0.25 1 d R U P A 1
O5' O 0.4642(16) 0.2610(12) 0.7507(9) 0.093(4) Uani 0.25 1 d . . P B 2
H1W' H 0.5219 0.2990 0.7334 0.139 Uiso 0.25 1 d R U P B 2
H2W' H 0.4598 0.2039 0.7238 0.139 Uiso 0.25 1 d R U P B 2

loop_
_atom_site_aniso_label
_atom_site_aniso_U_11
_atom_site_aniso_U_22
_atom_site_aniso_U_33
_atom_site_aniso_U_23
_atom_site_aniso_U_13
_atom_site_aniso_U_12
Zn1 0.0389(2) 0.0353(2) 0.0310(2) -0.00103(11) -0.00093(14) 0.00192(13)
O1 0.0529(13) 0.0454(12) 0.0363(11) -0.0093(9) 0.0059(9) -0.0015(10)
O2 0.0534(14) 0.0590(13) 0.0278(10) 0.0009(9) -0.0016(9) 0.0055(11)
O3 0.091(2) 0.085(2) 0.0602(17) -0.0209(15) -0.0148(15) 0.0496(18)
O4 0.0561(14) 0.0542(14) 0.0398(12) -0.0106(10) 0.0049(10) 0.0100(11)
N1 0.0379(13) 0.0384(13) 0.0448(14) 0.0051(10) -0.0056(10) 0.0028(11)
N2 0.0410(15) 0.0501(16) 0.070(2) 0.0150(14) -0.0099(13) -0.0044(13)
S1 0.0431(5) 0.0593(6) 0.1069(9) 0.0416(6) -0.0146(5) -0.0022(4)
C1 0.0408(17) 0.0390(16) 0.0554(19) 0.0062(13) -0.0063(13) 0.0005(13)
C2 0.0383(17) 0.0438(17) 0.0483(18) 0.0019(13) -0.0062(13) 0.0067(13)
C3 0.057(2) 0.053(2) 0.060(2) 0.0115(17) -0.0053(16) 0.0133(17)
C4 0.067(3) 0.068(3) 0.079(3) 0.018(2) -0.012(2) 0.026(2)
C5 0.043(2) 0.078(3) 0.099(3) 0.009(3) -0.009(2) 0.019(2)
C6 0.041(2) 0.075(3) 0.085(3) 0.001(2) -0.0066(19) 0.0034(19)
C7 0.0419(18) 0.0495(19) 0.060(2) 0.0031(15) -0.0082(14) 0.0020(14)
C8 0.0462(17) 0.0411(16) 0.0398(16) 0.0062(12) -0.0013(13) 0.0046(13)
C9 0.0434(16) 0.0352(14) 0.0356(14) 0.0024(11) -0.0015(12) 0.0016(12)
C10 0.0442(16) 0.0342(14) 0.0343(14) -0.0030(11) 0.0021(11) 0.0020(12)
C11 0.0467(16) 0.0333(14) 0.0300(13) -0.0007(10) 0.0009(11) 0.0005(12)
C12 0.0507(18) 0.0388(15) 0.0339(15) 0.0010(11) -0.0002(12) 0.0086(13)
C13 0.0536(19) 0.0354(14) 0.0348(15) -0.0038(11) -0.0001(12) 0.0051(13)
C14 0.0525(18) 0.0393(15) 0.0275(13) -0.0019(11) -0.0011(12) 0.0027(13)
C15 0.064(2) 0.0436(17) 0.0383(16) -0.0017(13) 0.0058(14) 0.0149(16)
C16 0.0469(16) 0.0298(13) 0.0317(14) 0.0008(10) 0.0011(12) -0.0056(12)
O5 0.065(7) 0.087(8) 0.056(6) -0.018(6) 0.009(5) -0.038(6)
O5' 0.107(11) 0.086(9) 0.082(9) -0.029(7) 0.005(8) 0.012(8)

loop_
_atom_type_symbol
_atom_type_description
_atom_type_scat_dispersion_real
_atom_type_scat_dispersion_imag
_atom_type_scat_source
C C 0.0033 0.0016 'International Tables Vol C Tables 4.2.6.8 and 6.1.1.4'
H H 0.0000 0.0000 'International Tables Vol C Tables 4.2.6.8 and 6.1.1.4'
N N 0.0061 0.0033 'International Tables Vol C Tables 4.2.6.8 and 6.1.1.4'
O O 0.0106 0.0060 'International Tables Vol C Tables 4.2.6.8 and 6.1.1.4'
S S 0.1246 0.1234 'International Tables Vol C Tables 4.2.6.8 and 6.1.1.4'
Zn Zn 0.2839 1.4301 'International Tables Vol C Tables 4.2.6.8 and 6.1.1.4'

loop_
_geom_angle_atom_site_label_1
_geom_angle_atom_site_label_2
_geom_angle_atom_site_label_3
_geom_angle
_geom_angle_site_symmetry_1
_geom_angle_site_symmetry_3
O1 Zn1 O4 113.49(10) 4_575 3_766
O1 Zn1 O2 111.98(10) 4_575 2_756
O4 Zn1 O2 104.06(10) 3_766 2_756
O1 Zn1 N1 109.23(10) 4_575 .
O4 Zn1 N1 118.34(11) 3_766 .
O2 Zn1 N1 98.58(11) 2_756 .
C16 O1 Zn1 134.6(2) . 4_576
C16 O2 Zn1 130.8(2) . 2_746
C15 O4 Zn1 106.1(2) . 3_766
C1 N1 C2 105.4(3) . .
C1 N1 Zn1 125.7(2) . .
C2 N1 Zn1 128.9(2) . .
C1 N2 C7 107.3(3) . .
C1 N2 H2A 126.3 . .
C7 N2 H2A 126.3 . .
C1 S1 C8 103.12(16) . .
N1 C1 N2 112.2(3) . .
N1 C1 S1 121.7(3) . .
N2 C1 S1 126.1(3) . .
C7 C2 C3 120.3(3) . .
C7 C2 N1 109.1(3) . .
C3 C2 N1 130.5(3) . .
C2 C3 C4 116.1(4) . .
C2 C3 H3A 121.9 . .
C4 C3 H3A 121.9 . .
C5 C4 C3 122.6(4) . .
C5 C4 H4A 118.7 . .
C3 C4 H4A 118.7 . .
C6 C5 C4 121.6(4) . .
C6 C5 H5A 119.2 . .
C4 C5 H5A 119.2 . .
C5 C6 C7 116.6(4) . .
C5 C6 H6A 121.7 . .
C7 C6 H6A 121.7 . .
N2 C7 C2 105.9(3) . .
N2 C7 C6 131.4(4) . .
C2 C7 C6 122.7(4) . .
C9 C8 S1 106.7(2) . .
C9 C8 H8A 110.4 . .
S1 C8 H8A 110.4 . .
C9 C8 H8B 110.4 . .
S1 C8 H8B 110.4 . .
H8A C8 H8B 108.6 . .
C10 C9 C14 119.1(3) . .
C10 C9 C8 120.8(3) . .
C14 C9 C8 120.1(3) . .
C9 C10 C11 120.7(3) . .
C9 C10 H10A 119.7 . .
C11 C10 H10A 119.7 . .
C10 C11 C12 119.6(3) . .
C10 C11 C16 120.5(3) . .
C12 C11 C16 119.9(3) . .
C13 C12 C11 120.3(3) . .
C13 C12 H12A 119.8 . .
C11 C12 H12A 119.8 . .
C12 C13 C14 119.4(3) . .
C12 C13 C15 119.3(3) . .
C14 C13 C15 121.3(3) . .
C13 C14 C9 120.8(3) . .
C13 C14 H14A 119.6 . .
C9 C14 H14A 119.6 . .
O3 C15 O4 123.0(3) . .
O3 C15 C13 119.4(3) . .
O4 C15 C13 117.6(3) . .
O1 C16 O2 125.4(3) . .
O1 C16 C11 118.2(3) . .
O2 C16 C11 116.3(3) . .
H1W O5 H2W 106.4 . .
H1W' O5' H2W' 105.8 . .

loop_
_geom_bond_atom_site_label_1
_geom_bond_atom_site_label_2
_geom_bond_distance
_geom_bond_site_symmetry_2
Zn1 O1 1.964(2) 4_575
Zn1 O4 1.979(2) 3_766
Zn1 O2 1.983(2) 2_756
Zn1 N1 2.014(3) .
O1 C16 1.255(4) .
O1 Zn1 1.964(2) 4_576
O2 C16 1.258(4) .
O2 Zn1 1.983(2) 2_746
O3 C15 1.245(4) .
O4 C15 1.274(4) .
O4 Zn1 1.979(2) 3_766
N1 C1 1.324(4) .
N1 C2 1.397(4) .
N2 C1 1.353(5) .
N2 C7 1.383(4) .
N2 H2A 0.8600 .
S1 C1 1.743(3) .
S1 C8 1.818(3) .
C2 C7 1.386(5) .
C2 C3 1.397(5) .
C3 C4 1.401(6) .
C3 H3A 0.9300 .
C4 C5 1.376(7) .
C4 H4A 0.9300 .
C5 C6 1.366(7) .
C5 H5A 0.9300 .
C6 C7 1.398(5) .
C6 H6A 0.9300 .
C8 C9 1.505(4) .
C8 H8A 0.9700 .
C8 H8B 0.9700 .
C9 C10 1.390(4) .
C9 C14 1.399(4) .
C10 C11 1.395(4) .
C10 H10A 0.9300 .
C11 C12 1.394(4) .
C11 C16 1.510(4) .
C12 C13 1.395(4) .
C12 H12A 0.9300 .
C13 C14 1.392(4) .
C13 C15 1.506(4) .
C14 H14A 0.9300 .
O5 H1W 0.8501 .
O5 H2W 0.8500 .
O5' H1W' 0.8500 .
O5' H2W' 0.8499 .
